data_4315240
loop_
_publ_author_name
'Fei-Yan Yi'
'Qi-Pu Lin'
'Tian-Hua Zhou'
'Jiang-Gao Mao'

_publ_section_title
;
 A Series of New Manganese(II) Sulfonate-Arsonates with 2D Layer, 1D
 Chain, and 0D Clusters Structures
;
_journal_name_full 'Inorganic Chemistry'
_journal_page_first 3489
_journal_page_last 3500
_journal_paper_doi 10.1021/ic100103k
_journal_volume 49
_journal_year 2010
_chemical_formula_sum 'C16 H17 As Mn N2 O9 S'
_chemical_formula_weight 543.24
_chemical_name_systematic
; 
 ? 
;
_space_group_IT_number 14
_symmetry_cell_setting monoclinic
_symmetry_space_group_name_Hall '-P 2ybc'
_symmetry_space_group_name_H-M 'P 1 21/c 1'
_atom_sites_solution_hydrogens geom
_atom_sites_solution_primary direct
_atom_sites_solution_secondary difmap
_audit_creation_method SHELXL-97
_cell_angle_alpha 90.00
_cell_angle_beta 93.014(5)
_cell_angle_gamma 90.00
_cell_formula_units_Z 4
_cell_length_a 11.285(4)
_cell_length_b 7.971(3)
_cell_length_c 22.609(7)
_cell_measurement_reflns_used 3366
_cell_measurement_temperature 293(2)
_cell_measurement_theta_max 27.4719
_cell_measurement_theta_min 2.4856
_cell_volume 2030.9(12)
_computing_cell_refinement 'CrystalClear (Rigaku/MSC Inc., 2005)'
_computing_data_collection 'CrystalClear (Rigaku/MSC Inc., 2005)'
_computing_data_reduction 'CrystalClear (Rigaku/MSC Inc., 2005)'
_computing_structure_refinement 'SHELXL-97 (Sheldrick, 1997)'
_computing_structure_solution 'SHELXS-97 (Sheldrick, 1990)'
_diffrn_ambient_temperature 293(2)
_diffrn_detector_area_resol_mean 28.5714
_diffrn_measured_fraction_theta_full 0.998
_diffrn_measured_fraction_theta_max 0.998
_diffrn_measurement_device_type 'Saturn70 (4x4 bin mode)'
_diffrn_measurement_method CCD_Profile_fitting
_diffrn_radiation_monochromator graphite
_diffrn_radiation_source 'fine-focus sealed tube'
_diffrn_radiation_type MoK\a
_diffrn_radiation_wavelength 0.71073
_diffrn_reflns_av_R_equivalents 0.0630
_diffrn_reflns_av_sigmaI/netI 0.0665
_diffrn_reflns_limit_h_max 13
_diffrn_reflns_limit_h_min -14
_diffrn_reflns_limit_k_max 10
_diffrn_reflns_limit_k_min -10
_diffrn_reflns_limit_l_max 28
_diffrn_reflns_limit_l_min -29
_diffrn_reflns_number 15625
_diffrn_reflns_theta_full 27.48
_diffrn_reflns_theta_max 27.48
_diffrn_reflns_theta_min 3.13
_exptl_absorpt_coefficient_mu 2.422
_exptl_absorpt_correction_T_max 1
_exptl_absorpt_correction_T_min 0.8841
_exptl_absorpt_correction_type multi-scan
_exptl_crystal_colour yellow
_exptl_crystal_density_diffrn 1.777
_exptl_crystal_density_method 'not measured'
_exptl_crystal_description brick
_exptl_crystal_F_000 1092
_exptl_crystal_size_max 0.08
_exptl_crystal_size_mid 0.03
_exptl_crystal_size_min 0.03
_refine_diff_density_max 0.692
_refine_diff_density_min -0.763
_refine_diff_density_rms 0.107
_refine_ls_extinction_method shelxtl
_refine_ls_goodness_of_fit_ref 1.044
_refine_ls_hydrogen_treatment constr
_refine_ls_matrix_type full
_refine_ls_number_parameters 280
_refine_ls_number_reflns 4652
_refine_ls_number_restraints 0
_refine_ls_restrained_S_all 1.044
_refine_ls_R_factor_all 0.0977
_refine_ls_R_factor_gt 0.0615
_refine_ls_shift/su_max 0.000
_refine_ls_shift/su_mean 0.000
_refine_ls_structure_factor_coef Fsqd
_refine_ls_weighting_details 'calc w=1/[\s^2^(Fo^2^)+(0.0686P)^2^+2.6715P] where P=(Fo^2^+2Fc^2^)/3'
_refine_ls_weighting_scheme calc
_refine_ls_wR_factor_gt 0.1349
_refine_ls_wR_factor_ref 0.1555
_reflns_number_gt 3159
_reflns_number_total 4652
_reflns_threshold_expression >2sigma(I)
_cod_data_source_file ic100103k_si_001_11.cif
_cod_data_source_block 11
_cod_depositor_comments
;
The following automatic conversions were performed:

'_exptl_absorpt_correction_type' value 'Multi-scan' changed to
'multi-scan' according to the built-in table from CIF Core dictionary
named 'cif_core.dic' version 2.4.1 from 2010-06-29.

Automatic conversion script
Id: cif_fix_values 1646 2011-03-28 12:23:43Z adriana 
;
_cod_original_cell_volume 2030.9(11)
_cod_database_code 4315240

loop_
_symmetry_equiv_pos_as_xyz
'x, y, z'
'-x, y+1/2, -z+1/2'
'-x, -y, -z'
'x, -y-1/2, z-1/2'

loop_
_atom_site_label
_atom_site_type_symbol
_atom_site_fract_x
_atom_site_fract_y
_atom_site_fract_z
_atom_site_U_iso_or_equiv
_atom_site_adp_type
_atom_site_occupancy
_atom_site_symmetry_multiplicity
_atom_site_calc_flag
_atom_site_refinement_flags
_atom_site_disorder_assembly
_atom_site_disorder_group
Mn1 Mn 0.54860(8) 0.74940(10) 0.35403(3) 0.0395(2) Uani 1 1 d . . .
As1 As 0.37233(5) 0.53194(7) 0.25215(2) 0.03592(18) Uani 1 1 d . . .
S1 S 0.16884(16) 0.4223(3) 0.13107(8) 0.0743(6) Uani 1 1 d . . .
N1 N 0.3954(4) 0.9065(6) 0.3838(2) 0.0478(12) Uani 1 1 d . . .
N2 N 0.5452(4) 0.7248(5) 0.45235(18) 0.0405(10) Uani 1 1 d . . .
C1 C 0.2056(5) 0.4816(7) 0.2532(2) 0.0430(13) Uani 1 1 d . . .
C2 C 0.1301(5) 0.4262(7) 0.2058(3) 0.0493(14) Uani 1 1 d . . .
C3 C 0.0157(6) 0.3786(9) 0.2161(3) 0.0684(19) Uani 1 1 d . . .
H3A H -0.0334 0.3396 0.1847 0.082 Uiso 1 1 calc R . .
C4 C -0.0270(7) 0.3877(10) 0.2717(4) 0.075(2) Uani 1 1 d . . .
H4A H -0.1044 0.3545 0.2778 0.090 Uiso 1 1 calc R . .
C5 C 0.0451(7) 0.4462(10) 0.3188(3) 0.073(2) Uani 1 1 d . . .
H5A H 0.0162 0.4543 0.3565 0.088 Uiso 1 1 calc R . .
C6 C 0.1615(6) 0.4928(8) 0.3090(3) 0.0562(16) Uani 1 1 d . . .
H6A H 0.2102 0.5320 0.3405 0.067 Uiso 1 1 calc R . .
C7 C 0.3200(7) 0.9906(8) 0.3461(3) 0.066(2) Uani 1 1 d . . .
H7A H 0.3390 1.0025 0.3068 0.080 Uiso 1 1 calc R . .
C8 C 0.2164(7) 1.0590(10) 0.3639(5) 0.089(3) Uani 1 1 d . . .
H8A H 0.1659 1.1174 0.3374 0.107 Uiso 1 1 calc R . .
C9 C 0.1886(8) 1.0392(12) 0.4224(5) 0.098(3) Uani 1 1 d . . .
H9A H 0.1185 1.0835 0.4358 0.118 Uiso 1 1 calc R . .
C10 C 0.2636(7) 0.9553(9) 0.4598(4) 0.073(2) Uani 1 1 d . . .
H10A H 0.2454 0.9425 0.4991 0.087 Uiso 1 1 calc R . .
C11 C 0.3675(5) 0.8878(7) 0.4406(2) 0.0469(14) Uani 1 1 d . . .
C12 C 0.4540(5) 0.7965(7) 0.4798(2) 0.0420(13) Uani 1 1 d . . .
C13 C 0.4468(7) 0.7854(8) 0.5407(3) 0.0605(18) Uani 1 1 d . . .
H13A H 0.3850 0.8375 0.5592 0.073 Uiso 1 1 calc R . .
C14 C 0.5310(8) 0.6976(9) 0.5734(3) 0.070(2) Uani 1 1 d . . .
H14A H 0.5261 0.6885 0.6142 0.084 Uiso 1 1 calc R . .
C15 C 0.6221(8) 0.6235(8) 0.5462(2) 0.067(2) Uani 1 1 d . . .
H15A H 0.6795 0.5623 0.5680 0.080 Uiso 1 1 calc R . .
C16 C 0.6279(6) 0.6409(8) 0.4854(2) 0.0525(15) Uani 1 1 d . . .
H16A H 0.6913 0.5928 0.4669 0.063 Uiso 1 1 calc R . .
O1 O 0.4190(3) 0.5803(5) 0.32078(14) 0.0432(9) Uani 1 1 d . . .
O2 O 0.3912(4) 0.7057(5) 0.20796(15) 0.0493(10) Uani 1 1 d . . .
H2A H 0.4410 0.7681 0.2240 0.074 Uiso 1 1 calc R . .
O3 O 0.4508(4) 0.3688(5) 0.22920(15) 0.0488(10) Uani 1 1 d . . .
O4 O 0.1198(6) 0.2646(11) 0.1078(3) 0.148(4) Uani 1 1 d . . .
O5 O 0.1157(6) 0.5673(11) 0.1045(2) 0.140(3) Uani 1 1 d . . .
O6 O 0.2968(3) 0.4249(5) 0.13142(16) 0.0522(10) Uani 1 1 d . . .
O1W O 0.6814(4) 0.5428(6) 0.3438(2) 0.0683(13) Uani 1 1 d . . .
H1WA H 0.7285 0.5707 0.3174 0.102 Uiso 1 1 d R . .
H1WB H 0.7206 0.5277 0.3765 0.102 Uiso 1 1 d R . .
O2W O 0.1600(10) 0.8666(15) 0.0783(5) 0.213(5) Uani 1 1 d . . .
H2WA H 0.2149 0.8680 0.0540 0.320 Uiso 1 1 d R . .
H2WB H 0.0976 0.9105 0.0622 0.320 Uiso 1 1 d R . .
O3W O 0.0258(19) 0.798(2) 0.0068(7) 0.151(7) Uani 0.50 1 d P . .
O3W' O 0.0632(18) 0.901(3) -0.0354(10) 0.167(7) Uani 0.50 1 d P . .

loop_
_atom_site_aniso_label
_atom_site_aniso_U_11
_atom_site_aniso_U_22
_atom_site_aniso_U_33
_atom_site_aniso_U_23
_atom_site_aniso_U_13
_atom_site_aniso_U_12
Mn1 0.0499(5) 0.0422(5) 0.0263(4) 0.0017(3) 0.0012(3) 0.0020(4)
As1 0.0449(3) 0.0366(3) 0.0261(3) -0.0003(2) 0.0007(2) 0.0015(2)
S1 0.0431(9) 0.1273(17) 0.0516(9) -0.0283(10) -0.0063(7) 0.0024(10)
N1 0.055(3) 0.041(3) 0.046(3) -0.009(2) -0.005(2) 0.002(2)
N2 0.053(3) 0.038(2) 0.030(2) -0.0017(18) 0.0009(19) -0.009(2)
C1 0.048(3) 0.038(3) 0.044(3) 0.006(2) 0.008(2) 0.010(2)
C2 0.034(3) 0.048(3) 0.066(4) -0.005(3) 0.005(3) 0.003(3)
C3 0.043(4) 0.071(5) 0.092(5) -0.013(4) 0.009(4) -0.002(3)
C4 0.049(4) 0.072(5) 0.107(6) 0.011(5) 0.026(4) 0.001(4)
C5 0.069(5) 0.080(5) 0.074(5) 0.017(4) 0.037(4) 0.015(4)
C6 0.060(4) 0.062(4) 0.048(3) 0.006(3) 0.013(3) 0.015(3)
C7 0.074(5) 0.058(4) 0.064(4) -0.011(3) -0.027(4) 0.014(4)
C8 0.064(5) 0.063(5) 0.135(8) -0.036(5) -0.039(5) 0.023(4)
C9 0.058(5) 0.095(7) 0.143(9) -0.043(6) 0.006(6) 0.011(5)
C10 0.056(4) 0.074(5) 0.091(5) -0.014(4) 0.021(4) -0.002(4)
C11 0.048(3) 0.042(3) 0.052(3) -0.015(3) 0.011(3) -0.011(3)
C12 0.057(4) 0.035(3) 0.035(3) -0.007(2) 0.011(2) -0.014(3)
C13 0.088(5) 0.051(4) 0.045(3) -0.005(3) 0.022(3) -0.025(4)
C14 0.119(7) 0.057(4) 0.034(3) 0.000(3) 0.008(4) -0.036(4)
C15 0.115(6) 0.050(4) 0.032(3) 0.006(3) -0.022(4) -0.016(4)
C16 0.062(4) 0.059(4) 0.036(3) 0.004(3) -0.007(3) -0.004(3)
O1 0.064(3) 0.041(2) 0.0243(17) -0.0001(14) 0.0016(16) -0.0056(18)
O2 0.066(3) 0.048(2) 0.0329(19) 0.0092(16) -0.0075(17) -0.013(2)
O3 0.059(3) 0.054(2) 0.0329(19) -0.0081(17) -0.0046(17) 0.013(2)
O4 0.078(4) 0.233(9) 0.136(6) -0.125(6) 0.032(4) -0.066(5)
O5 0.101(5) 0.253(9) 0.066(4) 0.056(5) 0.005(3) 0.101(6)
O6 0.043(2) 0.068(3) 0.046(2) -0.0071(19) -0.0006(17) 0.006(2)
O1W 0.066(3) 0.071(3) 0.067(3) -0.010(2) 0.001(2) 0.019(2)
O2W 0.193(10) 0.229(12) 0.223(11) -0.046(9) 0.049(8) -0.032(9)
O3W 0.24(2) 0.126(12) 0.084(10) 0.004(9) -0.034(11) -0.040(13)
O3W' 0.173(18) 0.136(14) 0.185(18) -0.020(14) -0.052(15) 0.008(13)

loop_
_atom_type_symbol
_atom_type_description
_atom_type_scat_dispersion_real
_atom_type_scat_dispersion_imag
_atom_type_scat_source
C C 0.0033 0.0016 'International Tables Vol C Tables 4.2.6.8 and 6.1.1.4'
H H 0.0000 0.0000 'International Tables Vol C Tables 4.2.6.8 and 6.1.1.4'
N N 0.0061 0.0033 'International Tables Vol C Tables 4.2.6.8 and 6.1.1.4'
O O 0.0106 0.0060 'International Tables Vol C Tables 4.2.6.8 and 6.1.1.4'
S S 0.1246 0.1234 'International Tables Vol C Tables 4.2.6.8 and 6.1.1.4'
Mn Mn 0.3368 0.7283 'International Tables Vol C Tables 4.2.6.8 and 6.1.1.4'
As As 0.0499 2.0058 'International Tables Vol C Tables 4.2.6.8 and 6.1.1.4'

loop_
_geom_angle_atom_site_label_1
_geom_angle_atom_site_label_2
_geom_angle_atom_site_label_3
_geom_angle
_geom_angle_site_symmetry_1
_geom_angle_site_symmetry_3
_geom_angle_publ_flag
O1 Mn1 O3 90.29(14) . 2_655 ?
O1 Mn1 N2 104.59(14) . . ?
O3 Mn1 N2 158.21(16) 2_655 . ?
O1 Mn1 O1W 87.05(17) . . ?
O3 Mn1 O1W 101.84(17) 2_655 . ?
N2 Mn1 O1W 94.85(17) . . ?
O1 Mn1 O6 166.73(14) . 2_655 ?
O3 Mn1 O6 79.08(14) 2_655 2_655 ?
N2 Mn1 O6 87.88(15) . 2_655 ?
O1W Mn1 O6 87.37(17) . 2_655 ?
O1 Mn1 N1 86.17(16) . . ?
O3 Mn1 N1 93.09(17) 2_655 . ?
N2 Mn1 N1 72.53(17) . . ?
O1W Mn1 N1 163.62(18) . . ?
O6 Mn1 N1 102.20(17) 2_655 . ?
O1 As1 O3 108.92(18) . . ?
O1 As1 O2 108.17(18) . . ?
O3 As1 O2 111.2(2) . . ?
O1 As1 C1 107.4(2) . . ?
O3 As1 C1 112.1(2) . . ?
O2 As1 C1 108.9(2) . . ?
O5 S1 O6 113.0(4) . . ?
O5 S1 O4 113.8(5) . . ?
O6 S1 O4 112.0(4) . . ?
O5 S1 C2 105.7(3) . . ?
O6 S1 C2 107.0(3) . . ?
O4 S1 C2 104.6(4) . . ?
C11 N1 C7 119.0(6) . . ?
C11 N1 Mn1 116.2(4) . . ?
C7 N1 Mn1 123.6(4) . . ?
C16 N2 C12 118.5(5) . . ?
C16 N2 Mn1 123.4(4) . . ?
C12 N2 Mn1 118.1(4) . . ?
C6 C1 C2 118.8(6) . . ?
C6 C1 As1 113.4(5) . . ?
C2 C1 As1 127.6(4) . . ?
C3 C2 C1 119.7(6) . . ?
C3 C2 S1 115.9(5) . . ?
C1 C2 S1 124.3(4) . . ?
C4 C3 C2 121.1(7) . . ?
C4 C3 H3A 119.4 . . ?
C2 C3 H3A 119.4 . . ?
C3 C4 C5 120.1(7) . . ?
C3 C4 H4A 120.0 . . ?
C5 C4 H4A 120.0 . . ?
C4 C5 C6 119.1(6) . . ?
C4 C5 H5A 120.4 . . ?
C6 C5 H5A 120.4 . . ?
C1 C6 C5 121.1(7) . . ?
C1 C6 H6A 119.5 . . ?
C5 C6 H6A 119.5 . . ?
N1 C7 C8 122.1(8) . . ?
N1 C7 H7A 118.9 . . ?
C8 C7 H7A 118.9 . . ?
C7 C8 C9 118.4(8) . . ?
C7 C8 H8A 120.8 . . ?
C9 C8 H8A 120.8 . . ?
C10 C9 C8 119.4(8) . . ?
C10 C9 H9A 120.3 . . ?
C8 C9 H9A 120.3 . . ?
C9 C10 C11 121.0(8) . . ?
C9 C10 H10A 119.5 . . ?
C11 C10 H10A 119.5 . . ?
N1 C11 C10 120.0(6) . . ?
N1 C11 C12 116.5(5) . . ?
C10 C11 C12 123.4(6) . . ?
N2 C12 C13 120.8(6) . . ?
N2 C12 C11 115.3(4) . . ?
C13 C12 C11 123.8(6) . . ?
C14 C13 C12 119.7(7) . . ?
C14 C13 H13A 120.2 . . ?
C12 C13 H13A 120.2 . . ?
C15 C14 C13 119.9(6) . . ?
C15 C14 H14A 120.0 . . ?
C13 C14 H14A 120.0 . . ?
C14 C15 C16 118.7(7) . . ?
C14 C15 H15A 120.6 . . ?
C16 C15 H15A 120.6 . . ?
N2 C16 C15 122.3(7) . . ?
N2 C16 H16A 118.9 . . ?
C15 C16 H16A 118.9 . . ?
As1 O1 Mn1 131.76(19) . . ?
As1 O2 O3 100.88(17) . 2_655 ?
As1 O2 H2A 109.5 . . ?
O3 O2 H2A 8.6 2_655 . ?
As1 O3 Mn1 130.9(2) . 2_645 ?
S1 O5 O2W 141.9(6) . . ?
S1 O6 Mn1 139.5(3) . 2_645 ?
Mn1 O1W O2W 134.9(3) . 2_645 ?
Mn1 O1W H1WA 109.0 . . ?
O2W O1W H1WA 99.8 2_645 . ?
Mn1 O1W H1WB 109.5 . . ?
O2W O1W H1WB 26.1 2_645 . ?
H1WA O1W H1WB 109.5 . . ?
O5 O2W O3W' 103.8(6) . . ?
O5 O2W H2WA 108.9 . . ?
O3W' O2W H2WA 70.2 . . ?
O5 O2W H2WB 108.7 . . ?
O3W' O2W H2WB 44.0 . . ?
H2WA O2W H2WB 109.4 . . ?
O3W' O3W O3W' 76.1(15) . 3_575 ?
O3W O3W' O2W 53.2(11) . . ?

loop_
_geom_bond_atom_site_label_1
_geom_bond_atom_site_label_2
_geom_bond_distance
_geom_bond_site_symmetry_2
_geom_bond_publ_flag
Mn1 O1 2.099(4) . ?
Mn1 O3 2.109(3) 2_655 ?
Mn1 N2 2.234(4) . ?
Mn1 O1W 2.247(4) . ?
Mn1 O6 2.247(4) 2_655 ?
Mn1 N1 2.265(5) . ?
As1 O1 1.658(3) . ?
As1 O3 1.671(4) . ?
As1 O2 1.728(4) . ?
As1 C1 1.925(6) . ?
S1 O5 1.421(7) . ?
S1 O6 1.443(4) . ?
S1 O4 1.461(7) . ?
S1 C2 1.769(6) . ?
N1 C11 1.347(7) . ?
N1 C7 1.350(8) . ?
N2 C16 1.343(7) . ?
N2 C12 1.356(7) . ?
C1 C6 1.384(8) . ?
C1 C2 1.404(8) . ?
C2 C3 1.377(8) . ?
C3 C4 1.373(10) . ?
C3 H3A 0.9300 . ?
C4 C5 1.387(11) . ?
C4 H4A 0.9300 . ?
C5 C6 1.394(10) . ?
C5 H5A 0.9300 . ?
C6 H6A 0.9300 . ?
C7 C8 1.370(11) . ?
C7 H7A 0.9300 . ?
C8 C9 1.384(13) . ?
C8 H8A 0.9300 . ?
C9 C10 1.342(12) . ?
C9 H9A 0.9300 . ?
C10 C11 1.380(9) . ?
C10 H10A 0.9300 . ?
C11 C12 1.475(8) . ?
C12 C13 1.388(7) . ?
C13 C14 1.365(10) . ?
C13 H13A 0.9300 . ?
C14 C15 1.361(10) . ?
C14 H14A 0.9300 . ?
C15 C16 1.386(8) . ?
C15 H15A 0.9300 . ?
C16 H16A 0.9300 . ?
O2 O3 2.573(5) 2_655 ?
O2 H2A 0.8200 . ?
O3 Mn1 2.109(3) 2_645 ?
O5 O2W 2.514(14) . ?
O6 Mn1 2.247(4) 2_645 ?
O1W O2W 2.818(12) 2_645 ?
O1W H1WA 0.8501 . ?
O1W H1WB 0.8497 . ?
O2W O3W' 2.75(2) . ?
O2W H2WA 0.8499 . ?
O2W H2WB 0.8502 . ?
O3W O3W' 1.34(2) . ?
O3W O3W' 2.70(3) 3_575 ?
